data_2212808
loop_
_publ_author_name
'Guo, Ming-Lin'

_publ_section_title
;
 2-[(4-Methylpiperazin-1-yl)iminomethyl]phenol
;
_journal_coeditor_code CF2094
_journal_issue 4
_journal_name_full 'Acta Crystallographica Section E'
_journal_page_first o1788
_journal_page_last o1789
_journal_paper_doi 10.1107/S1600536807011518
_journal_volume 63
_journal_year 2007
_chemical_formula_iupac 'C12 H17 N3 O'
_chemical_formula_moiety 'C12 H17 N3 O'
_chemical_formula_sum 'C12 H17 N3 O'
_chemical_formula_weight 219.29
_chemical_name_systematic
;
2-(4-Methylpiperazin-1-yliminomethyl)phenol
;
_space_group_IT_number 14
_symmetry_cell_setting monoclinic
_symmetry_space_group_name_Hall '-P 2ybc'
_symmetry_space_group_name_H-M 'P 1 21/c 1'
_atom_sites_solution_hydrogens geom
_atom_sites_solution_primary direct
_atom_sites_solution_secondary difmap
_audit_creation_method SHELXL-97
_cell_angle_alpha 90.00
_cell_angle_beta 119.37(3)
_cell_angle_gamma 90.00
_cell_formula_units_Z 4
_cell_length_a 14.581(6)
_cell_length_b 6.033(3)
_cell_length_c 15.675(5)
_cell_measurement_reflns_used 924
_cell_measurement_temperature 294(2)
_cell_measurement_theta_max 26.32
_cell_measurement_theta_min 2.60
_cell_volume 1201.7(9)
_computing_cell_refinement 'SAINT (Bruker, 1997)'
_computing_data_collection 'SMART (Bruker, 1997)'
_computing_data_reduction SAINT
_computing_molecular_graphics SHELXTL
_computing_publication_material SHELXTL
_computing_structure_refinement SHELXTL
_computing_structure_solution 'SHELXTL (Bruker, 2001)'
_diffrn_ambient_temperature 294(2)
_diffrn_measured_fraction_theta_full 0.998
_diffrn_measured_fraction_theta_max 0.998
_diffrn_measurement_device_type 'Bruker SMART CCD area-detector'
_diffrn_measurement_method '\f and \w'
_diffrn_radiation_monochromator graphite
_diffrn_radiation_source 'fine-focus sealed tube'
_diffrn_radiation_type MoK\a
_diffrn_radiation_wavelength 0.71073
_diffrn_reflns_av_R_equivalents 0.0873
_diffrn_reflns_av_sigmaI/netI 0.1123
_diffrn_reflns_limit_h_max 17
_diffrn_reflns_limit_h_min -17
_diffrn_reflns_limit_k_max 6
_diffrn_reflns_limit_k_min -7
_diffrn_reflns_limit_l_max 16
_diffrn_reflns_limit_l_min -18
_diffrn_reflns_number 5760
_diffrn_reflns_theta_full 25.01
_diffrn_reflns_theta_max 25.01
_diffrn_reflns_theta_min 1.60
_diffrn_standards_number 0
_exptl_absorpt_coefficient_mu 0.080
_exptl_absorpt_correction_T_max 0.989
_exptl_absorpt_correction_T_min 0.985
_exptl_absorpt_correction_type multi-scan
_exptl_absorpt_process_details '(SADABS; Sheldrick, 1996)'
_exptl_crystal_colour Colorless
_exptl_crystal_density_diffrn 1.212
_exptl_crystal_density_method 'not measured'
_exptl_crystal_description Prism
_exptl_crystal_F_000 472
_exptl_crystal_size_max 0.22
_exptl_crystal_size_mid 0.20
_exptl_crystal_size_min 0.16
_refine_diff_density_max 0.539
_refine_diff_density_min -0.433
_refine_ls_extinction_coef 0.126(15)
_refine_ls_extinction_expression Fc^*^=kFc[1+0.001xFc^2^\l^3^/sin(2\q)]^-1/4^
_refine_ls_extinction_method SHELXL97
_refine_ls_goodness_of_fit_ref 1.013
_refine_ls_hydrogen_treatment constr
_refine_ls_matrix_type full
_refine_ls_number_parameters 148
_refine_ls_number_reflns 2116
_refine_ls_number_restraints 0
_refine_ls_restrained_S_all 1.013
_refine_ls_R_factor_all 0.1740
_refine_ls_R_factor_gt 0.0872
_refine_ls_shift/su_max 0.000
_refine_ls_shift/su_mean 0.000
_refine_ls_structure_factor_coef Fsqd
_refine_ls_weighting_details 'calc w=1/[\s^2^(Fo^2^)+(0.1121P)^2^] where P=(Fo^2^+2Fc^2^)/3'
_refine_ls_weighting_scheme calc
_refine_ls_wR_factor_gt 0.1708
_refine_ls_wR_factor_ref 0.2345
_reflns_number_gt 980
_reflns_number_total 2116
_reflns_threshold_expression I>2\s
_cod_data_source_file cf2094.cif
_cod_data_source_block I
_cod_original_sg_symbol_H-M 'P 21/c'
_cod_database_code 2212808
_cod_database_fobs_code 2212808

loop_
_symmetry_equiv_pos_as_xyz
'x, y, z'
'-x, y+1/2, -z+1/2'
'-x, -y, -z'
'x, -y-1/2, z-1/2'

loop_
_atom_site_type_symbol
_atom_site_label
_atom_site_fract_x
_atom_site_fract_y
_atom_site_fract_z
_atom_site_U_iso_or_equiv
_atom_site_adp_type
_atom_site_calc_flag
_atom_site_refinement_flags
_atom_site_occupancy
N N1 0.4723(3) 0.3909(6) 0.0872(2) 0.0473(10) Uani d . 1
N N2 0.5736(3) 0.4540(6) 0.1522(2) 0.0459(9) Uani d . 1
N N3 0.7634(3) 0.4810(6) 0.3338(3) 0.0520(10) Uani d . 1
O O1 0.3460(2) 0.0943(5) -0.0341(3) 0.0724(11) Uani d . 1
H H1A 0.4019 0.1464 0.0081 0.109 Uiso calc R 1
C C1 0.3924(3) 0.5165(7) 0.0638(3) 0.0490(11) Uani d . 1
H H1 0.4020 0.6552 0.0928 0.059 Uiso calc R 1
C C2 0.2873(3) 0.4445(7) -0.0074(3) 0.0462(11) Uani d . 1
C C3 0.2020(4) 0.5839(8) -0.0302(3) 0.0599(13) Uani d . 1
H H3 0.2136 0.7215 0.0002 0.072 Uiso calc R 1
C C4 0.1011(4) 0.5218(10) -0.0966(4) 0.0719(15) Uani d . 1
H H4 0.0452 0.6165 -0.1104 0.086 Uiso calc R 1
C C5 0.0826(4) 0.3178(10) -0.1432(4) 0.0694(15) Uani d . 1
H H5 0.0145 0.2761 -0.1890 0.083 Uiso calc R 1
C C6 0.1660(4) 0.1779(9) -0.1208(3) 0.0653(14) Uani d . 1
H H6 0.1539 0.0405 -0.1513 0.078 Uiso calc R 1
C C7 0.2669(3) 0.2396(8) -0.0537(3) 0.0514(12) Uani d . 1
C C8 0.6380(3) 0.2604(7) 0.1970(3) 0.0531(12) Uani d . 1
H H8A 0.6311 0.1587 0.1462 0.064 Uiso calc R 1
H H8B 0.6133 0.1853 0.2366 0.064 Uiso calc R 1
C C9 0.7515(3) 0.3212(8) 0.2598(3) 0.0544(12) Uani d . 1
H H9A 0.7921 0.1893 0.2913 0.065 Uiso calc R 1
H H9B 0.7784 0.3839 0.2194 0.065 Uiso calc R 1
C C10 0.7043(3) 0.6781(8) 0.2856(3) 0.0558(12) Uani d . 1
H H10A 0.7318 0.7409 0.2457 0.067 Uiso calc R 1
H H10B 0.7132 0.7872 0.3346 0.067 Uiso calc R 1
C C11 0.5890(3) 0.6297(7) 0.2220(3) 0.0528(13) Uani d . 1
H H11A 0.5592 0.5846 0.2626 0.063 Uiso calc R 1
H H11B 0.5529 0.7628 0.1869 0.063 Uiso calc R 1
C C12 0.8735(4) 0.5336(9) 0.3994(4) 0.0746(16) Uani d . 1
H H12A 0.9032 0.6003 0.3628 0.112 Uiso calc R 1
H H12B 0.9113 0.4002 0.4299 0.112 Uiso calc R 1
H H12C 0.8789 0.6352 0.4488 0.112 Uiso calc R 1

loop_
_atom_site_aniso_label
_atom_site_aniso_U_11
_atom_site_aniso_U_22
_atom_site_aniso_U_33
_atom_site_aniso_U_12
_atom_site_aniso_U_13
_atom_site_aniso_U_23
N1 0.048(2) 0.055(2) 0.033(2) 0.0000(18) 0.0154(19) -0.0028(17)
N2 0.052(2) 0.046(2) 0.034(2) 0.0025(17) 0.0169(19) -0.0029(17)
N3 0.049(2) 0.063(3) 0.039(2) -0.0029(19) 0.0184(19) -0.0031(19)
O1 0.071(2) 0.064(2) 0.076(3) -0.0002(18) 0.031(2) -0.0207(18)
C1 0.061(3) 0.047(3) 0.038(3) 0.002(2) 0.024(3) 0.003(2)
C2 0.052(3) 0.057(3) 0.029(2) 0.004(2) 0.019(2) 0.002(2)
C3 0.062(3) 0.064(3) 0.049(3) 0.011(3) 0.024(3) 0.006(2)
C4 0.058(3) 0.088(4) 0.058(4) 0.018(3) 0.020(3) 0.013(3)
C5 0.060(3) 0.090(4) 0.053(3) -0.005(3) 0.023(3) 0.006(3)
C6 0.070(3) 0.073(4) 0.046(3) -0.017(3) 0.024(3) -0.009(3)
C7 0.058(3) 0.060(3) 0.037(3) 0.001(2) 0.024(3) -0.001(2)
C8 0.056(3) 0.044(3) 0.060(3) 0.006(2) 0.029(3) -0.002(2)
C9 0.052(3) 0.056(3) 0.055(3) 0.003(2) 0.025(3) -0.001(2)
C10 0.059(3) 0.060(3) 0.046(3) -0.002(2) 0.024(3) -0.008(2)
C11 0.058(3) 0.053(3) 0.046(3) 0.001(2) 0.024(3) -0.009(2)
C12 0.055(3) 0.097(4) 0.063(4) -0.011(3) 0.022(3) -0.006(3)

loop_
_atom_type_symbol
_atom_type_description
_atom_type_scat_dispersion_real
_atom_type_scat_dispersion_imag
_atom_type_scat_source
C C 0.0033 0.0016 'International Tables Vol C Tables 4.2.6.8 and 6.1.1.4'
H H 0.0000 0.0000 'International Tables Vol C Tables 4.2.6.8 and 6.1.1.4'
N N 0.0061 0.0033 'International Tables Vol C Tables 4.2.6.8 and 6.1.1.4'
O O 0.0106 0.0060 'International Tables Vol C Tables 4.2.6.8 and 6.1.1.4'

loop_
_geom_angle_atom_site_label_1
_geom_angle_atom_site_label_2
_geom_angle_atom_site_label_3
_geom_angle
C1 N1 N2 122.9(4)
N1 N2 C8 110.0(3)
N1 N2 C11 118.1(3)
C8 N2 C11 113.5(3)
C10 N3 C9 108.8(3)
C10 N3 C12 111.0(4)
C9 N3 C12 111.5(3)
C7 O1 H1A 109.5
N1 C1 C2 120.8(4)
N1 C1 H1 119.6
C2 C1 H1 119.6
C7 C2 C3 117.8(4)
C7 C2 C1 122.8(4)
C3 C2 C1 119.3(4)
C4 C3 C2 121.2(5)
C4 C3 H3 119.4
C2 C3 H3 119.4
C3 C4 C5 120.0(5)
C3 C4 H4 120.0
C5 C4 H4 120.0
C6 C5 C4 119.3(5)
C6 C5 H5 120.3
C4 C5 H5 120.3
C7 C6 C5 120.6(5)
C7 C6 H6 119.7
C5 C6 H6 119.7
O1 C7 C6 118.0(4)
O1 C7 C2 121.0(4)
C6 C7 C2 121.0(4)
N2 C8 C9 111.5(4)
N2 C8 H8A 109.3
C9 C8 H8A 109.3
N2 C8 H8B 109.3
C9 C8 H8B 109.3
H8A C8 H8B 108.0
N3 C9 C8 110.4(3)
N3 C9 H9A 109.6
C8 C9 H9A 109.6
N3 C9 H9B 109.6
C8 C9 H9B 109.6
H9A C9 H9B 108.1
N3 C10 C11 111.9(4)
N3 C10 H10A 109.2
C11 C10 H10A 109.2
N3 C10 H10B 109.2
C11 C10 H10B 109.2
H10A C10 H10B 107.9
N2 C11 C10 110.5(3)
N2 C11 H11A 109.6
C10 C11 H11A 109.6
N2 C11 H11B 109.6
C10 C11 H11B 109.6
H11A C11 H11B 108.1
N3 C12 H12A 109.5
N3 C12 H12B 109.5
H12A C12 H12B 109.5
N3 C12 H12C 109.5
H12A C12 H12C 109.5
H12B C12 H12C 109.5

loop_
_geom_bond_atom_site_label_1
_geom_bond_atom_site_label_2
_geom_bond_distance
N1 C1 1.283(5)
N1 N2 1.375(4)
N2 C8 1.446(5)
N2 C11 1.459(5)
N3 C10 1.445(5)
N3 C9 1.452(5)
N3 C12 1.455(5)
O1 C7 1.359(5)
O1 H1A 0.820
C1 C2 1.452(6)
C1 H1 0.930
C2 C7 1.390(6)
C2 C3 1.395(6)
C3 C4 1.373(6)
C3 H3 0.930
C4 C5 1.388(7)
C4 H4 0.930
C5 C6 1.377(6)
C5 H5 0.930
C6 C7 1.375(6)
C6 H6 0.930
C8 C9 1.499(5)
C8 H8A 0.970
C8 H8B 0.970
C9 H9A 0.970
C9 H9B 0.970
C10 C11 1.503(5)
C10 H10A 0.970
C10 H10B 0.970
C11 H11A 0.970
C11 H11B 0.970
C12 H12A 0.960
C12 H12B 0.960
C12 H12C 0.960

loop_
_geom_hbond_atom_site_label_D
_geom_hbond_atom_site_label_H
_geom_hbond_atom_site_label_A
_geom_hbond_site_symmetry_A
_geom_hbond_distance_DH
_geom_hbond_distance_HA
_geom_hbond_distance_DA
_geom_hbond_angle_DHA
C8 H8A O1 3_655 0.97 2.47 3.426(5) 168
O1 H1A N1 . 0.82 1.88 2.603(5) 147

loop_
_geom_torsion_atom_site_label_1
_geom_torsion_atom_site_label_2
_geom_torsion_atom_site_label_3
_geom_torsion_atom_site_label_4
_geom_torsion
C1 N1 N2 C8 154.5(4)
C1 N1 N2 C11 22.1(5)
N2 N1 C1 C2 178.2(3)
N1 C1 C2 C7 0.1(6)
N1 C1 C2 C3 179.1(4)
C7 C2 C3 C4 -0.4(6)
C1 C2 C3 C4 -179.5(4)
C2 C3 C4 C5 -0.6(7)
C3 C4 C5 C6 1.1(7)
C4 C5 C6 C7 -0.6(7)
C5 C6 C7 O1 179.7(4)
C5 C6 C7 C2 -0.4(6)
C3 C2 C7 O1 -179.2(4)
C1 C2 C7 O1 -0.1(6)
C3 C2 C7 C6 0.9(6)
C1 C2 C7 C6 180.0(4)
N1 N2 C8 C9 173.7(3)
C11 N2 C8 C9 -51.6(4)
C10 N3 C9 C8 -60.5(4)
C12 N3 C9 C8 176.8(4)
N2 C8 C9 N3 56.5(5)
C9 N3 C10 C11 60.3(4)
C12 N3 C10 C11 -176.7(3)
N1 N2 C11 C10 -179.1(3)
C8 N2 C11 C10 50.0(4)
N3 C10 C11 N2 -54.7(4)

loop_
_cod_related_entry_id
_cod_related_entry_database
_cod_related_entry_code
1 ChemSpider 21185407
